data_7028954
loop_
_publ_author_name
'Pouessel, Jacky'
'Thu\'ery, Pierre'
'Berthet, Jean-Claude'
'Cantat, Thibault'

_publ_section_title
;
 Nitrite complexes of the rare earth elements.
;
_journal_issue 11
_journal_name_full 'Dalton transactions (Cambridge, England : 2003)'
_journal_page_first 4415
_journal_page_last 4425
_journal_paper_doi 10.1039/c3dt52703d
_journal_volume 43
_journal_year 2014
_chemical_formula_sum 'C53 H45 N6 Nd O10 P2'
_chemical_formula_weight 1132.13
_space_group_IT_number 14
_symmetry_cell_setting monoclinic
_symmetry_space_group_name_Hall '-P 2ybc'
_symmetry_space_group_name_H-M 'P 1 21/c 1'
_atom_sites_solution_hydrogens geom
_atom_sites_solution_primary direct
_atom_sites_solution_secondary difmap
_audit_creation_method SHELXL-97
_cell_angle_alpha 90.00
_cell_angle_beta 96.8113(12)
_cell_angle_gamma 90.00
_cell_formula_units_Z 4
_cell_length_a 13.2408(2)
_cell_length_b 17.9735(4)
_cell_length_c 21.7067(3)
_cell_measurement_reflns_used 191378
_cell_measurement_temperature 150(2)
_cell_measurement_theta_max 30.51
_cell_measurement_theta_min 2.27
_cell_volume 5129.38(16)
_computing_cell_refinement 'HKL2000 (Otwinowski & Minor, 1997)'
_computing_data_collection 'COLLECT (Nonius, 1998)'
_computing_data_reduction 'HKL2000 (Otwinowski & Minor, 1997)'
_computing_molecular_graphics 'SHELXTL (Sheldrick, 2008)'
_computing_publication_material 'SHELXTL (Sheldrick, 2008); PLATON (Spek, 2003)'
_computing_structure_refinement 'SHELXL-97 (Sheldrick, 2008)'
_computing_structure_solution 'SHELXS-97 (Sheldrick, 2008)'
_diffrn_ambient_temperature 150(2)
_diffrn_measured_fraction_theta_full 0.998
_diffrn_measured_fraction_theta_max 0.998
_diffrn_measurement_device_type 'Nonius Kappa-CCD area-detector diffractometer'
_diffrn_measurement_method 'two \f and seven \w scans with 2\% steps (486 frames)'
_diffrn_radiation_monochromator graphite
_diffrn_radiation_source 'fine-focus sealed tube'
_diffrn_radiation_type MoK\a
_diffrn_radiation_wavelength 0.71073
_diffrn_reflns_av_R_equivalents 0.0176
_diffrn_reflns_av_unetI/netI 0.0246
_diffrn_reflns_limit_h_max 18
_diffrn_reflns_limit_h_min -18
_diffrn_reflns_limit_k_max 25
_diffrn_reflns_limit_k_min -25
_diffrn_reflns_limit_l_max 30
_diffrn_reflns_limit_l_min -31
_diffrn_reflns_number 191378
_diffrn_reflns_theta_full 30.51
_diffrn_reflns_theta_max 30.51
_diffrn_reflns_theta_min 2.27
_diffrn_standards_decay_% 0
_diffrn_standards_interval_time 0
_diffrn_standards_number 0
_exptl_absorpt_coefficient_mu 1.139
_exptl_absorpt_correction_T_max 0.833
_exptl_absorpt_correction_T_min 0.704
_exptl_absorpt_correction_type multi-scan
_exptl_absorpt_process_details 'SCALEPACK (Otwinowski & Minor, 1997)'
_exptl_crystal_colour colourless
_exptl_crystal_density_diffrn 1.466
_exptl_crystal_density_method 'not measured'
_exptl_crystal_description irregular
_exptl_crystal_F_000 2300
_exptl_crystal_size_max 0.22
_exptl_crystal_size_mid 0.20
_exptl_crystal_size_min 0.16
_refine_diff_density_max 2.106
_refine_diff_density_min -1.186
_refine_diff_density_rms 0.088
_refine_ls_extinction_method none
_refine_ls_goodness_of_fit_ref 1.038
_refine_ls_hydrogen_treatment constr
_refine_ls_matrix_type full
_refine_ls_number_parameters 695
_refine_ls_number_reflns 15604
_refine_ls_number_restraints 254
_refine_ls_restrained_S_all 1.124
_refine_ls_R_factor_all 0.0472
_refine_ls_R_factor_gt 0.0402
_refine_ls_shift/su_max 0.002
_refine_ls_shift/su_mean 0.000
_refine_ls_structure_factor_coef Fsqd
_refine_ls_weighting_details 'calc w=1/[\s^2^(Fo^2^)+(0.0583P)^2^+6.1907P] where P=(Fo^2^+2Fc^2^)/3'
_refine_ls_weighting_scheme calc
_refine_ls_wR_factor_gt 0.1084
_refine_ls_wR_factor_ref 0.1122
_reflns_number_gt 13465
_reflns_number_total 15604
_reflns_threshold_expression >2sigma(I)
_cod_data_source_file c3dt52703d.txt
_cod_data_source_block 6
_cod_original_sg_symbol_H-M 'P 21/c'
_cod_database_code 7028954

loop_
_symmetry_equiv_pos_as_xyz
'x, y, z'
'-x, y+1/2, -z+1/2'
'-x, -y, -z'
'x, -y-1/2, z-1/2'

loop_
_atom_site_label
_atom_site_type_symbol
_atom_site_fract_x
_atom_site_fract_y
_atom_site_fract_z
_atom_site_U_iso_or_equiv
_atom_site_adp_type
_atom_site_occupancy
_atom_site_symmetry_multiplicity
_atom_site_calc_flag
_atom_site_refinement_flags
_atom_site_disorder_assembly
_atom_site_disorder_group
Nd Nd 0.787803(10) 0.365264(7) 0.236507(6) 0.02638(5) Uani 1 1 d D . .
P1 P 0.64499(6) 0.89863(4) 0.10554(3) 0.03153(14) Uani 1 1 d . . .
P2 P 0.24047(5) 0.37268(4) 0.05029(3) 0.02612(12) Uani 1 1 d . . .
O1A O 0.7057(3) 0.4909(3) 0.2595(3) 0.0564(10) Uani 0.595(3) 1 d PDU A 1
O2A O 0.8632(3) 0.4914(3) 0.2667(3) 0.0656(10) Uani 0.595(3) 1 d PDU A 1
N1A N 0.7842(4) 0.5274(3) 0.2711(3) 0.0648(11) Uani 0.595(3) 1 d PDU A 1
O1B O 0.6874(6) 0.4368(4) 0.3108(3) 0.0622(12) Uani 0.405(3) 1 d PDU A 2
O2B O 0.7374(7) 0.5042(4) 0.2446(3) 0.0624(14) Uani 0.405(3) 1 d PDU A 2
N1B N 0.6938(7) 0.5009(4) 0.2924(4) 0.0624(13) Uani 0.405(3) 1 d PDU A 2
O3 O 0.8177(2) 0.4235(2) 0.13407(15) 0.0744(8) Uani 1 1 d U A .
O4 O 0.9499(3) 0.3986(3) 0.1868(2) 0.0936(10) Uani 1 1 d U A .
O5 O 0.61067(16) 0.39008(13) 0.17066(11) 0.0397(4) Uani 1 1 d U A .
O6 O 0.68199(19) 0.28925(15) 0.15134(12) 0.0518(5) Uani 1 1 d U A .
O7 O 0.6263(3) 0.3090(2) 0.28068(17) 0.0839(9) Uani 1 1 d U A .
O8 O 0.7577(3) 0.2514(2) 0.30432(18) 0.0842(9) Uani 1 1 d U A .
O9A O 0.8138(4) 0.3838(3) 0.3548(2) 0.0595(10) Uani 0.595(3) 1 d PDU A .
O9B O 0.8890(6) 0.4373(4) 0.3283(4) 0.0778(14) Uani 0.405(3) 1 d PDU A .
O10 O 0.9467(2) 0.34133(17) 0.31377(14) 0.0638(7) Uani 1 1 d DU A .
N2 N 0.9088(3) 0.4329(3) 0.14002(18) 0.0689(9) Uani 1 1 d U . .
N3 N 0.6073(2) 0.33335(17) 0.13729(14) 0.0461(5) Uani 1 1 d U . .
N4 N 0.6661(3) 0.25260(19) 0.30667(17) 0.0599(8) Uani 1 1 d U . .
N5A N 0.9076(5) 0.3655(3) 0.3639(3) 0.0655(12) Uani 0.595(3) 1 d PDU . .
N5B N 0.9754(6) 0.4063(5) 0.3282(5) 0.0750(15) Uani 0.405(3) 1 d PDU A .
N6 N 0.8857(2) 0.24426(17) 0.19450(14) 0.0466(7) Uani 1 1 d . A .
C1 C 0.9305(2) 0.19321(19) 0.2333(2) 0.0499(8) Uani 1 1 d . . .
H1 H 0.9343 0.2016 0.2767 0.060 Uiso 1 1 calc R A .
C2 C 0.9720(3) 0.1277(2) 0.2120(3) 0.0738(16) Uani 1 1 d . A .
H2 H 1.0031 0.0921 0.2406 0.089 Uiso 1 1 calc R . .
C3 C 0.9672(5) 0.1159(4) 0.1499(4) 0.106(3) Uani 1 1 d . . .
H3 H 0.9934 0.0712 0.1346 0.127 Uiso 1 1 calc R A .
C4 C 0.9238(5) 0.1696(4) 0.1087(3) 0.103(2) Uani 1 1 d . A .
H4 H 0.9212 0.1629 0.0651 0.124 Uiso 1 1 calc R . .
C5 C 0.8843(3) 0.2330(3) 0.1332(2) 0.0708(13) Uani 1 1 d . . .
H5 H 0.8551 0.2701 0.1055 0.085 Uiso 1 1 calc R A .
C6 C 0.5332(2) 0.86550(15) 0.05841(13) 0.0333(5) Uani 1 1 d . . .
C7 C 0.4416(3) 0.85741(19) 0.08327(15) 0.0409(7) Uani 1 1 d . . .
H7 H 0.4355 0.8743 0.1241 0.049 Uiso 1 1 calc R . .
C8 C 0.3592(3) 0.8245(2) 0.04789(16) 0.0466(7) Uani 1 1 d . . .
H8 H 0.2971 0.8178 0.0650 0.056 Uiso 1 1 calc R . .
C9 C 0.3672(3) 0.80148(19) -0.01218(16) 0.0447(7) Uani 1 1 d . . .
H9 H 0.3102 0.7796 -0.0362 0.054 Uiso 1 1 calc R . .
C10 C 0.4569(3) 0.81010(18) -0.03719(14) 0.0423(7) Uani 1 1 d . . .
H10 H 0.4616 0.7947 -0.0786 0.051 Uiso 1 1 calc R . .
C11 C 0.5407(2) 0.84126(19) -0.00221(14) 0.0390(6) Uani 1 1 d . . .
H11 H 0.6032 0.8462 -0.0193 0.047 Uiso 1 1 calc R . .
C12 C 0.7007(2) 0.82335(16) 0.15208(13) 0.0340(5) Uani 1 1 d . . .
C13 C 0.6634(3) 0.75090(18) 0.14490(14) 0.0406(6) Uani 1 1 d . . .
H13 H 0.6065 0.7402 0.1153 0.049 Uiso 1 1 calc R . .
C14 C 0.7105(3) 0.69478(19) 0.18151(16) 0.0477(8) Uani 1 1 d . . .
H14 H 0.6849 0.6454 0.1773 0.057 Uiso 1 1 calc R . .
C15 C 0.7942(3) 0.7097(2) 0.22401(16) 0.0474(8) Uani 1 1 d . . .
H15 H 0.8262 0.6705 0.2483 0.057 Uiso 1 1 calc R . .
C16 C 0.8319(3) 0.7816(2) 0.23153(15) 0.0452(7) Uani 1 1 d . . .
H16 H 0.8897 0.7916 0.2606 0.054 Uiso 1 1 calc R . .
C17 C 0.7840(2) 0.83884(19) 0.19607(14) 0.0395(6) Uani 1 1 d . . .
H17 H 0.8079 0.8885 0.2018 0.047 Uiso 1 1 calc R . .
C18 C 0.7322(2) 0.93105(17) 0.05412(14) 0.0357(6) Uani 1 1 d . . .
C19 C 0.6984(3) 0.98199(19) 0.00718(16) 0.0442(7) Uani 1 1 d . . .
H19 H 0.6309 1.0008 0.0040 0.053 Uiso 1 1 calc R . .
C20 C 0.7634(3) 1.0048(2) -0.03452(16) 0.0498(8) Uani 1 1 d . . .
H20 H 0.7406 1.0391 -0.0664 0.060 Uiso 1 1 calc R . .
C21 C 0.8617(3) 0.9776(2) -0.02978(17) 0.0498(8) Uani 1 1 d . . .
H21 H 0.9059 0.9933 -0.0586 0.060 Uiso 1 1 calc R . .
C22 C 0.8961(3) 0.9280(2) 0.01618(17) 0.0478(8) Uani 1 1 d . . .
H22 H 0.9639 0.9099 0.0191 0.057 Uiso 1 1 calc R . .
C23 C 0.8317(2) 0.90413(19) 0.05862(15) 0.0402(6) Uani 1 1 d . . .
H23 H 0.8553 0.8698 0.0904 0.048 Uiso 1 1 calc R . .
C24 C 0.6170(2) 0.97143(16) 0.15763(13) 0.0334(5) Uani 1 1 d . . .
C25 C 0.5662(2) 0.95272(18) 0.20847(14) 0.0373(6) Uani 1 1 d . . .
H25 H 0.5473 0.9026 0.2149 0.045 Uiso 1 1 calc R . .
C26 C 0.5436(2) 1.00808(19) 0.24952(15) 0.0414(6) Uani 1 1 d . . .
H26 H 0.5076 0.9960 0.2835 0.050 Uiso 1 1 calc R . .
C27 C 0.5734(3) 1.08053(19) 0.24092(15) 0.0429(7) Uani 1 1 d . . .
H27 H 0.5588 1.1179 0.2695 0.052 Uiso 1 1 calc R . .
C28 C 0.6245(3) 1.09930(18) 0.19098(16) 0.0439(7) Uani 1 1 d . . .
H28 H 0.6443 1.1494 0.1853 0.053 Uiso 1 1 calc R . .
C29 C 0.6469(2) 1.04468(17) 0.14896(14) 0.0388(6) Uani 1 1 d . . .
H29 H 0.6821 1.0573 0.1148 0.047 Uiso 1 1 calc R . .
C30 C 0.1230(2) 0.34939(16) 0.00484(12) 0.0302(5) Uani 1 1 d . . .
C31 C 0.0300(2) 0.3722(2) 0.02268(15) 0.0418(7) Uani 1 1 d . . .
H31 H 0.0279 0.4034 0.0578 0.050 Uiso 1 1 calc R . .
C32 C -0.0595(3) 0.3486(3) -0.01179(18) 0.0538(9) Uani 1 1 d . . .
H32 H -0.1233 0.3640 -0.0002 0.065 Uiso 1 1 calc R . .
C33 C -0.0563(3) 0.3030(2) -0.06290(17) 0.0512(8) Uani 1 1 d . . .
H33 H -0.1180 0.2862 -0.0855 0.061 Uiso 1 1 calc R . .
C34 C 0.0355(2) 0.28160(19) -0.08126(15) 0.0429(7) Uani 1 1 d . . .
H34 H 0.0371 0.2510 -0.1168 0.051 Uiso 1 1 calc R . .
C35 C 0.1255(2) 0.30484(17) -0.04764(14) 0.0365(6) Uani 1 1 d . . .
H35 H 0.1889 0.2904 -0.0603 0.044 Uiso 1 1 calc R . .
C36 C 0.2259(2) 0.45165(15) 0.09889(12) 0.0300(5) Uani 1 1 d . . .
C37 C 0.1743(2) 0.44266(17) 0.15052(14) 0.0373(6) Uani 1 1 d . . .
H37 H 0.1477 0.3954 0.1598 0.045 Uiso 1 1 calc R . .
C38 C 0.1620(3) 0.50384(19) 0.18851(15) 0.0435(7) Uani 1 1 d . . .
H38 H 0.1254 0.4987 0.2234 0.052 Uiso 1 1 calc R . .
C39 C 0.2030(3) 0.57172(19) 0.17537(16) 0.0444(7) Uani 1 1 d . . .
H39 H 0.1956 0.6129 0.2019 0.053 Uiso 1 1 calc R . .
C40 C 0.2547(2) 0.58057(18) 0.12412(17) 0.0428(7) Uani 1 1 d . . .
H40 H 0.2826 0.6276 0.1155 0.051 Uiso 1 1 calc R . .
C41 C 0.2656(2) 0.52041(16) 0.08526(14) 0.0363(6) Uani 1 1 d . . .
H41 H 0.3001 0.5263 0.0496 0.044 Uiso 1 1 calc R . .
C42 C 0.3325(2) 0.39394(15) -0.00137(12) 0.0289(5) Uani 1 1 d . . .
C43 C 0.3033(2) 0.44030(16) -0.05246(13) 0.0356(6) Uani 1 1 d . . .
H43 H 0.2352 0.4575 -0.0605 0.043 Uiso 1 1 calc R . .
C44 C 0.3743(3) 0.46078(19) -0.09100(14) 0.0428(7) Uani 1 1 d . . .
H44 H 0.3553 0.4927 -0.1253 0.051 Uiso 1 1 calc R . .
C45 C 0.4734(3) 0.4349(2) -0.07970(16) 0.0467(8) Uani 1 1 d . . .
H45 H 0.5217 0.4487 -0.1067 0.056 Uiso 1 1 calc R . .
C46 C 0.5023(2) 0.3892(2) -0.02947(16) 0.0435(7) Uani 1 1 d . . .
H46 H 0.5704 0.3719 -0.0220 0.052 Uiso 1 1 calc R . .
C47 C 0.4324(2) 0.36869(16) 0.01012(14) 0.0338(6) Uani 1 1 d . . .
H47 H 0.4525 0.3376 0.0448 0.041 Uiso 1 1 calc R . .
C48 C 0.28196(19) 0.29549(14) 0.09923(12) 0.0274(5) Uani 1 1 d . . .
C49 C 0.2352(2) 0.22606(15) 0.09065(13) 0.0320(5) Uani 1 1 d . . .
H49 H 0.1784 0.2195 0.0600 0.038 Uiso 1 1 calc R . .
C50 C 0.2728(2) 0.16644(17) 0.12750(14) 0.0384(6) Uani 1 1 d . . .
H50 H 0.2411 0.1191 0.1223 0.046 Uiso 1 1 calc R . .
C51 C 0.3560(2) 0.17596(18) 0.17157(14) 0.0402(6) Uani 1 1 d . . .
H51 H 0.3819 0.1348 0.1959 0.048 Uiso 1 1 calc R . .
C52 C 0.4021(2) 0.24497(19) 0.18060(14) 0.0384(6) Uani 1 1 d . . .
H52 H 0.4593 0.2510 0.2110 0.046 Uiso 1 1 calc R . .
C53 C 0.3645(2) 0.30522(16) 0.14514(13) 0.0327(5) Uani 1 1 d . . .
H53 H 0.3946 0.3529 0.1520 0.039 Uiso 1 1 calc R . .

loop_
_atom_site_aniso_label
_atom_site_aniso_U_11
_atom_site_aniso_U_22
_atom_site_aniso_U_33
_atom_site_aniso_U_23
_atom_site_aniso_U_13
_atom_site_aniso_U_12
Nd 0.02456(7) 0.02802(8) 0.02622(7) -0.00019(5) 0.00158(5) 0.00160(4)
P1 0.0342(3) 0.0322(3) 0.0291(3) -0.0003(3) 0.0076(3) 0.0005(3)
P2 0.0260(3) 0.0269(3) 0.0252(3) 0.0002(2) 0.0022(2) 0.0008(2)
O1A 0.046(2) 0.052(2) 0.070(2) -0.0130(19) 0.0037(19) 0.0069(16)
O2A 0.068(2) 0.0530(19) 0.078(2) -0.0161(18) 0.0167(19) -0.0125(17)
N1A 0.066(2) 0.052(2) 0.076(2) -0.0106(19) 0.006(2) -0.0017(18)
O1B 0.063(2) 0.060(2) 0.068(3) -0.022(2) 0.025(2) -0.007(2)
O2B 0.064(3) 0.050(2) 0.071(3) -0.012(2) -0.003(2) 0.003(2)
N1B 0.056(3) 0.057(2) 0.074(3) -0.024(2) 0.011(2) 0.003(2)
O3 0.0528(14) 0.110(2) 0.0618(15) 0.0361(15) 0.0120(12) -0.0012(15)
O4 0.0572(16) 0.127(2) 0.100(2) 0.046(2) 0.0233(16) -0.0042(17)
O5 0.0333(9) 0.0380(9) 0.0462(10) 0.0004(8) -0.0017(8) 0.0022(8)
O6 0.0444(10) 0.0539(11) 0.0536(11) -0.0149(9) -0.0089(9) 0.0082(9)
O7 0.0659(17) 0.103(2) 0.0825(19) 0.0345(17) 0.0064(15) -0.0094(16)
O8 0.0727(17) 0.0818(18) 0.105(2) 0.0550(16) 0.0407(16) 0.0272(15)
O9A 0.068(2) 0.059(2) 0.050(2) -0.0126(17) -0.0021(18) 0.0085(18)
O9B 0.078(3) 0.071(3) 0.078(3) -0.022(2) -0.018(2) 0.017(2)
O10 0.0628(15) 0.0587(14) 0.0624(15) -0.0076(13) -0.0230(13) 0.0161(13)
N2 0.0485(16) 0.101(2) 0.0613(18) 0.0224(18) 0.0244(14) -0.0066(17)
N3 0.0391(11) 0.0497(12) 0.0467(11) -0.0054(10) -0.0060(9) 0.0037(10)
N4 0.073(2) 0.0470(16) 0.0629(18) 0.0015(14) 0.0215(16) -0.0021(15)
N5A 0.072(2) 0.061(2) 0.058(2) -0.0126(19) -0.015(2) 0.0171(19)
N5B 0.071(3) 0.071(3) 0.076(3) -0.024(3) -0.021(3) 0.016(2)
N6 0.0325(12) 0.0538(16) 0.0532(16) -0.0176(13) 0.0035(11) 0.0044(11)
C1 0.0313(14) 0.0385(16) 0.081(3) -0.0065(16) 0.0104(15) -0.0003(12)
C2 0.044(2) 0.0416(19) 0.141(5) -0.004(2) 0.034(3) 0.0051(15)
C3 0.084(4) 0.077(4) 0.168(7) -0.060(4) 0.059(4) 0.003(3)
C4 0.091(4) 0.117(5) 0.106(5) -0.057(4) 0.028(3) 0.025(4)
C5 0.059(2) 0.096(3) 0.058(2) -0.032(2) 0.0125(19) 0.018(2)
C6 0.0368(14) 0.0335(13) 0.0301(13) -0.0007(10) 0.0055(11) 0.0009(10)
C7 0.0402(15) 0.0505(18) 0.0330(14) -0.0029(12) 0.0084(12) -0.0051(13)
C8 0.0407(16) 0.0527(19) 0.0463(17) -0.0020(15) 0.0052(13) -0.0068(14)
C9 0.0462(17) 0.0413(16) 0.0440(17) -0.0037(13) -0.0051(13) 0.0001(13)
C10 0.0510(18) 0.0428(16) 0.0322(14) -0.0057(12) 0.0012(12) 0.0074(13)
C11 0.0438(16) 0.0430(15) 0.0311(13) -0.0037(12) 0.0079(12) 0.0048(13)
C12 0.0388(14) 0.0326(13) 0.0319(13) -0.0004(10) 0.0094(11) 0.0035(11)
C13 0.0529(18) 0.0372(15) 0.0330(14) -0.0014(11) 0.0098(13) 0.0003(13)
C14 0.069(2) 0.0352(15) 0.0414(16) 0.0023(13) 0.0176(16) 0.0045(15)
C15 0.059(2) 0.0476(18) 0.0388(16) 0.0081(13) 0.0189(15) 0.0185(15)
C16 0.0421(16) 0.0552(19) 0.0388(15) 0.0044(14) 0.0076(13) 0.0119(14)
C17 0.0410(15) 0.0399(15) 0.0378(15) -0.0003(12) 0.0057(12) 0.0037(12)
C18 0.0394(14) 0.0352(13) 0.0340(13) -0.0008(11) 0.0100(11) -0.0015(11)
C19 0.0479(17) 0.0437(16) 0.0430(16) 0.0065(13) 0.0135(14) 0.0023(13)
C20 0.065(2) 0.0456(18) 0.0422(17) 0.0043(14) 0.0192(16) -0.0051(16)
C21 0.055(2) 0.0534(19) 0.0451(17) -0.0050(15) 0.0214(15) -0.0159(16)
C22 0.0389(16) 0.057(2) 0.0504(18) -0.0079(16) 0.0159(14) -0.0089(14)
C23 0.0388(15) 0.0438(16) 0.0391(15) -0.0048(13) 0.0096(12) -0.0032(12)
C24 0.0341(13) 0.0338(13) 0.0320(13) -0.0024(10) 0.0028(10) 0.0026(10)
C25 0.0396(14) 0.0387(14) 0.0342(13) -0.0039(11) 0.0070(11) -0.0031(11)
C26 0.0396(15) 0.0493(17) 0.0360(14) -0.0083(13) 0.0077(12) 0.0012(13)
C27 0.0442(16) 0.0420(16) 0.0408(16) -0.0100(13) -0.0026(13) 0.0101(13)
C28 0.0518(18) 0.0329(14) 0.0452(17) -0.0017(13) -0.0021(14) 0.0050(13)
C29 0.0432(15) 0.0360(14) 0.0371(14) 0.0024(12) 0.0041(12) 0.0014(12)
C30 0.0284(12) 0.0339(12) 0.0275(12) 0.0006(10) 0.0001(9) 0.0015(10)
C31 0.0292(13) 0.060(2) 0.0354(15) -0.0072(13) 0.0019(11) 0.0070(12)
C32 0.0285(14) 0.084(3) 0.0477(19) -0.0089(18) -0.0013(13) 0.0050(16)
C33 0.0352(15) 0.069(2) 0.0458(18) -0.0074(17) -0.0082(13) -0.0014(15)
C34 0.0424(16) 0.0478(17) 0.0357(14) -0.0076(13) -0.0071(12) 0.0007(13)
C35 0.0344(13) 0.0399(14) 0.0344(13) -0.0056(11) 0.0012(11) 0.0024(11)
C36 0.0292(12) 0.0291(12) 0.0309(12) -0.0032(10) 0.0003(9) 0.0026(9)
C37 0.0439(15) 0.0349(14) 0.0340(13) -0.0040(11) 0.0086(12) 0.0011(11)
C38 0.0478(17) 0.0460(17) 0.0376(15) -0.0094(13) 0.0084(13) 0.0075(13)
C39 0.0431(16) 0.0413(16) 0.0475(17) -0.0159(14) -0.0003(13) 0.0062(13)
C40 0.0409(15) 0.0319(14) 0.0547(19) -0.0083(13) 0.0025(14) -0.0023(11)
C41 0.0364(14) 0.0319(13) 0.0401(14) -0.0035(11) 0.0030(11) -0.0017(11)
C42 0.0311(12) 0.0282(12) 0.0275(11) 0.0002(9) 0.0043(9) -0.0011(9)
C43 0.0377(14) 0.0353(14) 0.0332(13) 0.0054(11) 0.0015(11) -0.0006(11)
C44 0.0483(17) 0.0460(17) 0.0334(14) 0.0113(13) 0.0025(12) -0.0078(13)
C45 0.0427(16) 0.059(2) 0.0394(16) 0.0093(15) 0.0103(13) -0.0121(15)
C46 0.0311(14) 0.0556(19) 0.0450(17) 0.0080(15) 0.0099(12) -0.0005(13)
C47 0.0317(13) 0.0364(14) 0.0334(13) 0.0057(10) 0.0046(10) 0.0008(10)
C48 0.0272(11) 0.0287(11) 0.0267(11) 0.0014(9) 0.0047(9) 0.0017(9)
C49 0.0351(13) 0.0317(12) 0.0293(12) -0.0004(10) 0.0045(10) -0.0015(10)
C50 0.0485(16) 0.0301(13) 0.0377(14) 0.0037(11) 0.0098(12) 0.0006(12)
C51 0.0430(15) 0.0405(15) 0.0381(15) 0.0115(12) 0.0092(12) 0.0111(12)
C52 0.0322(13) 0.0487(16) 0.0334(14) 0.0087(12) 0.0005(11) 0.0040(12)
C53 0.0293(12) 0.0367(13) 0.0319(13) 0.0040(11) 0.0031(10) -0.0017(10)

loop_
_atom_type_symbol
_atom_type_description
_atom_type_scat_dispersion_real
_atom_type_scat_dispersion_imag
_atom_type_scat_source
C C 0.0033 0.0016 'International Tables Vol C Tables 4.2.6.8 and 6.1.1.4'
H H 0.0000 0.0000 'International Tables Vol C Tables 4.2.6.8 and 6.1.1.4'
N N 0.0061 0.0033 'International Tables Vol C Tables 4.2.6.8 and 6.1.1.4'
O O 0.0106 0.0060 'International Tables Vol C Tables 4.2.6.8 and 6.1.1.4'
Nd Nd -0.1943 3.0179 'International Tables Vol C Tables 4.2.6.8 and 6.1.1.4'
P P 0.1023 0.0942 'International Tables Vol C Tables 4.2.6.8 and 6.1.1.4'

loop_
_geom_angle_atom_site_label_1
_geom_angle_atom_site_label_2
_geom_angle_atom_site_label_3
_geom_angle
O3 Nd O2A 76.07(16)
O3 Nd O1B 119.59(17)
O2A Nd O1B 66.74(17)
O3 Nd O10 116.23(11)
O2A Nd O10 73.35(13)
O1B Nd O10 96.87(19)
O3 Nd O9A 143.84(15)
O2A Nd O9A 67.89(18)
O10 Nd O9A 50.73(12)
O3 Nd O6 73.56(11)
O2A Nd O6 145.59(14)
O1B Nd O6 116.13(18)
O10 Nd O6 135.57(8)
O9A Nd O6 141.49(14)
O3 Nd O8 151.68(14)
O2A Nd O8 130.21(16)
O1B Nd O8 84.93(16)
O10 Nd O8 70.39(12)
O9A Nd O8 62.89(16)
O6 Nd O8 83.17(12)
O3 Nd O1A 85.50(17)
O2A Nd O1A 47.83(10)
O10 Nd O1A 110.60(13)
O9A Nd O1A 72.72(18)
O6 Nd O1A 113.40(12)
O8 Nd O1A 119.12(16)
O3 Nd O4 46.62(11)
O2A Nd O4 65.08(15)
O1B Nd O4 131.82(18)
O10 Nd O4 69.79(12)
O9A Nd O4 111.55(15)
O6 Nd O4 103.38(13)
O8 Nd O4 127.92(12)
O1A Nd O4 105.51(16)
O3 Nd O2B 74.33(17)
O1B Nd O2B 46.87(13)
O10 Nd O2B 108.3(2)
O6 Nd O2B 115.9(2)
O8 Nd O2B 131.78(16)
O4 Nd O2B 92.2(2)
O3 Nd O5 71.06(9)
O2A Nd O5 106.68(12)
O1B Nd O5 76.16(18)
O10 Nd O5 172.07(9)
O9A Nd O5 121.64(11)
O6 Nd O5 47.72(7)
O8 Nd O5 104.83(10)
O1A Nd O5 65.70(12)
O4 Nd O5 117.65(10)
O2B Nd O5 69.8(2)
O3 Nd O7 133.92(10)
O2A Nd O7 124.00(14)
O1B Nd O7 57.32(17)
O10 Nd O7 109.53(11)
O9A Nd O7 72.89(15)
O6 Nd O7 70.32(11)
O8 Nd O7 45.87(11)
O1A Nd O7 83.52(15)
O4 Nd O7 170.69(15)
O2B Nd O7 96.8(2)
O5 Nd O7 63.63(9)
O3 Nd O9B 110.3(2)
O1B Nd O9B 61.8(2)
O10 Nd O9B 43.72(15)
O6 Nd O9B 176.1(2)
O8 Nd O9B 93.3(2)
O4 Nd O9B 80.0(2)
O2B Nd O9B 65.4(3)
O5 Nd O9B 132.33(15)
O7 Nd O9B 106.1(2)
O3 Nd N6 84.62(11)
O2A Nd N6 127.48(11)
O1B Nd N6 155.59(16)
O10 Nd N6 72.61(9)
O9A Nd N6 114.97(12)
O6 Nd N6 65.11(8)
O8 Nd N6 70.85(11)
O1A Nd N6 169.99(16)
O4 Nd N6 66.20(13)
O2B Nd N6 157.01(17)
O5 Nd N6 112.29(8)
O7 Nd N6 104.58(12)
O9B Nd N6 115.29(15)
C12 P1 C18 110.05(14)
C12 P1 C24 107.25(13)
C18 P1 C24 110.54(14)
C12 P1 C6 109.05(14)
C18 P1 C6 107.49(14)
C24 P1 C6 112.45(13)
C30 P2 C42 108.42(13)
C30 P2 C36 111.24(13)
C42 P2 C36 109.15(13)
C30 P2 C48 109.31(13)
C42 P2 C48 110.63(12)
C36 P2 C48 108.09(12)
N1A O1A Nd 98.1(3)
N1A O2A Nd 100.2(3)
O1A N1A O2A 113.9(5)
N1B O1B Nd 101.9(4)
N1B O2B Nd 99.1(4)
O1B N1B O2B 111.8(5)
N2 O3 Nd 102.8(2)
N2 O4 Nd 98.6(2)
N3 O5 Nd 98.32(17)
N3 O6 Nd 100.50(19)
N4 O7 Nd 99.1(3)
N4 O8 Nd 103.4(2)
N5A O9A Nd 97.7(4)
N5B O9B Nd 99.3(5)
N5B O10 Nd 102.0(4)
N5A O10 Nd 96.4(3)
O3 N2 O4 110.4(3)
O5 N3 O6 113.3(3)
O8 N4 O7 111.3(3)
O9A N5A O10 114.9(5)
O10 N5B O9B 99.3(7)
C1 N6 C5 118.3(4)
C1 N6 Nd 121.8(2)
C5 N6 Nd 119.8(3)
N6 C1 C2 122.2(4)
N6 C1 H1 118.9
C2 C1 H1 118.9
C3 C2 C1 119.0(5)
C3 C2 H2 120.5
C1 C2 H2 120.5
C2 C3 C4 119.7(5)
C2 C3 H3 120.2
C4 C3 H3 120.2
C5 C4 C3 118.0(6)
C5 C4 H4 121.0
C3 C4 H4 121.0
N6 C5 C4 122.8(6)
N6 C5 H5 118.6
C4 C5 H5 118.6
C7 C6 C11 119.6(3)
C7 C6 P1 120.7(2)
C11 C6 P1 119.5(2)
C8 C7 C6 119.5(3)
C8 C7 H7 120.2
C6 C7 H7 120.2
C9 C8 C7 120.4(3)
C9 C8 H8 119.8
C7 C8 H8 119.8
C10 C9 C8 120.3(3)
C10 C9 H9 119.8
C8 C9 H9 119.8
C9 C10 C11 120.2(3)
C9 C10 H10 119.9
C11 C10 H10 119.9
C10 C11 C6 119.9(3)
C10 C11 H11 120.0
C6 C11 H11 120.0
C13 C12 C17 120.1(3)
C13 C12 P1 121.6(2)
C17 C12 P1 118.2(2)
C14 C13 C12 119.1(3)
C14 C13 H13 120.5
C12 C13 H13 120.5
C15 C14 C13 120.8(3)
C15 C14 H14 119.6
C13 C14 H14 119.6
C14 C15 C16 120.6(3)
C14 C15 H15 119.7
C16 C15 H15 119.7
C15 C16 C17 119.3(3)
C15 C16 H16 120.3
C17 C16 H16 120.3
C16 C17 C12 120.0(3)
C16 C17 H17 120.0
C12 C17 H17 120.0
C23 C18 C19 119.6(3)
C23 C18 P1 121.0(2)
C19 C18 P1 119.3(2)
C20 C19 C18 119.9(3)
C20 C19 H19 120.1
C18 C19 H19 120.1
C21 C20 C19 120.0(3)
C21 C20 H20 120.0
C19 C20 H20 120.0
C22 C21 C20 120.8(3)
C22 C21 H21 119.6
C20 C21 H21 119.6
C21 C22 C23 120.1(3)
C21 C22 H22 119.9
C23 C22 H22 119.9
C18 C23 C22 119.6(3)
C18 C23 H23 120.2
C22 C23 H23 120.2
C29 C24 C25 120.3(3)
C29 C24 P1 121.3(2)
C25 C24 P1 118.4(2)
C26 C25 C24 119.5(3)
C26 C25 H25 120.2
C24 C25 H25 120.2
C27 C26 C25 120.1(3)
C27 C26 H26 120.0
C25 C26 H26 120.0
C26 C27 C28 120.6(3)
C26 C27 H27 119.7
C28 C27 H27 119.7
C27 C28 C29 120.1(3)
C27 C28 H28 120.0
C29 C28 H28 120.0
C24 C29 C28 119.4(3)
C24 C29 H29 120.3
C28 C29 H29 120.3
C31 C30 C35 120.2(3)
C31 C30 P2 121.1(2)
C35 C30 P2 118.7(2)
C32 C31 C30 119.0(3)
C32 C31 H31 120.5
C30 C31 H31 120.5
C33 C32 C31 120.4(3)
C33 C32 H32 119.8
C31 C32 H32 119.8
C34 C33 C32 120.6(3)
C34 C33 H33 119.7
C32 C33 H33 119.7
C33 C34 C35 119.8(3)
C33 C34 H34 120.1
C35 C34 H34 120.1
C34 C35 C30 120.0(3)
C34 C35 H35 120.0
C30 C35 H35 120.0
C41 C36 C37 120.7(3)
C41 C36 P2 120.6(2)
C37 C36 P2 118.7(2)
C36 C37 C38 119.2(3)
C36 C37 H37 120.4
C38 C37 H37 120.4
C39 C38 C37 119.9(3)
C39 C38 H38 120.0
C37 C38 H38 120.0
C38 C39 C40 120.8(3)
C38 C39 H39 119.6
C40 C39 H39 119.6
C39 C40 C41 119.7(3)
C39 C40 H40 120.1
C41 C40 H40 120.1
C36 C41 C40 119.6(3)
C36 C41 H41 120.2
C40 C41 H41 120.2
C47 C42 C43 120.1(3)
C47 C42 P2 121.3(2)
C43 C42 P2 118.5(2)
C44 C43 C42 119.6(3)
C44 C43 H43 120.2
C42 C43 H43 120.2
C43 C44 C45 120.1(3)
C43 C44 H44 119.9
C45 C44 H44 119.9
C46 C45 C44 120.4(3)
C46 C45 H45 119.8
C44 C45 H45 119.8
C45 C46 C47 120.3(3)
C45 C46 H46 119.8
C47 C46 H46 119.8
C46 C47 C42 119.5(3)
C46 C47 H47 120.3
C42 C47 H47 120.3
C49 C48 C53 120.2(2)
C49 C48 P2 120.8(2)
C53 C48 P2 118.9(2)
C50 C49 C48 119.2(3)
C50 C49 H49 120.4
C48 C49 H49 120.4
C51 C50 C49 120.2(3)
C51 C50 H50 119.9
C49 C50 H50 119.9
C50 C51 C52 120.7(3)
C50 C51 H51 119.6
C52 C51 H51 119.6
C51 C52 C53 119.8(3)
C51 C52 H52 120.1
C53 C52 H52 120.1
C52 C53 C48 119.8(3)
C52 C53 H53 120.1
C48 C53 H53 120.1

loop_
_geom_bond_atom_site_label_1
_geom_bond_atom_site_label_2
_geom_bond_distance
Nd O3 2.530(3)
Nd O2A 2.533(5)
Nd O1B 2.554(6)
Nd O10 2.567(3)
Nd O9A 2.571(5)
Nd O6 2.575(2)
Nd O8 2.579(3)
Nd O1A 2.581(5)
Nd O4 2.585(3)
Nd O2B 2.596(7)
Nd O5 2.636(2)
Nd O7 2.646(3)
Nd O9B 2.609(4)
Nd N6 2.743(3)
P1 C12 1.794(3)
P1 C18 1.796(3)
P1 C24 1.797(3)
P1 C6 1.798(3)
P2 C30 1.790(3)
P2 C42 1.792(3)
P2 C36 1.793(3)
P2 C48 1.793(3)
O1A N1A 1.230(5)
O2A N1A 1.243(4)
O1B N1B 1.227(5)
O2B N1B 1.247(5)
O3 N2 1.210(4)
O4 N2 1.256(5)
O5 N3 1.248(4)
O6 N3 1.276(4)
O7 N4 1.246(5)
O8 N4 1.220(5)
O9A N5A 1.277(6)
O9B N5B 1.273(8)
O10 N5B 1.255(8)
O10 N5A 1.333(6)
N6 C1 1.335(5)
N6 C5 1.344(5)
C1 C2 1.400(5)
C1 H1 0.9500
C2 C3 1.360(10)
C2 H2 0.9500
C3 C4 1.393(11)
C3 H3 0.9500
C4 C5 1.386(7)
C4 H4 0.9500
C5 H5 0.9500
C6 C7 1.392(4)
C6 C11 1.401(4)
C7 C8 1.389(5)
C7 H7 0.9500
C8 C9 1.384(5)
C8 H8 0.9500
C9 C10 1.373(5)
C9 H9 0.9500
C10 C11 1.386(5)
C10 H10 0.9500
C11 H11 0.9500
C12 C13 1.395(4)
C12 C17 1.399(4)
C13 C14 1.386(5)
C13 H13 0.9500
C14 C15 1.382(5)
C14 H14 0.9500
C15 C16 1.387(5)
C15 H15 0.9500
C16 C17 1.392(5)
C16 H16 0.9500
C17 H17 0.9500
C18 C23 1.395(4)
C18 C19 1.403(4)
C19 C20 1.383(5)
C19 H19 0.9500
C20 C21 1.382(6)
C20 H20 0.9500
C21 C22 1.375(5)
C21 H21 0.9500
C22 C23 1.395(4)
C22 H22 0.9500
C23 H23 0.9500
C24 C29 1.394(4)
C24 C25 1.400(4)
C25 C26 1.392(4)
C25 H25 0.9500
C26 C27 1.380(5)
C26 H26 0.9500
C27 C28 1.386(5)
C27 H27 0.9500
C28 C29 1.396(4)
C28 H28 0.9500
C29 H29 0.9500
C30 C31 1.395(4)
C30 C35 1.396(4)
C31 C32 1.391(5)
C31 H31 0.9500
C32 C33 1.385(5)
C32 H32 0.9500
C33 C34 1.378(5)
C33 H33 0.9500
C34 C35 1.386(4)
C34 H34 0.9500
C35 H35 0.9500
C36 C41 1.389(4)
C36 C37 1.389(4)
C37 C38 1.396(4)
C37 H37 0.9500
C38 C39 1.379(5)
C38 H38 0.9500
C39 C40 1.383(5)
C39 H39 0.9500
C40 C41 1.389(4)
C40 H40 0.9500
C41 H41 0.9500
C42 C47 1.393(4)
C42 C43 1.404(4)
C43 C44 1.381(4)
C43 H43 0.9500
C44 C45 1.385(5)
C44 H44 0.9500
C45 C46 1.382(5)
C45 H45 0.9500
C46 C47 1.385(4)
C46 H46 0.9500
C47 H47 0.9500
C48 C49 1.396(4)
C48 C53 1.400(4)
C49 C50 1.394(4)
C49 H49 0.9500
C50 C51 1.381(5)
C50 H50 0.9500
C51 C52 1.386(5)
C51 H51 0.9500
C52 C53 1.386(4)
C52 H52 0.9500
C53 H53 0.9500
